data_4119800
loop_
_publ_author_name
'Jun He'
'Meiqin Zha'
'Jieshun Cui'
'Matthias Zeller'
'Allen D. Hunter'
'Shek-Man Yiu'
'Shuit-Tong Lee'
'Zhengtao Xu'

_publ_section_title
;
 Convenient Detection of Pd(II) by a Metal-Organic Framework with Sulfur
 and Olefin Functions
;
_journal_name_full 'Journal of the American Chemical Society'
_journal_page_first 7807
_journal_page_last 7810
_journal_paper_doi 10.1021/ja401479j
_journal_volume 135
_journal_year 2013
_chemical_formula_sum 'C30 O17 S6 Zn4'
_chemical_formula_weight 1086.14
_chemical_name_systematic
;
 ?
;
_space_group_crystal_system cubic
_space_group_IT_number 225
_space_group_name_Hall '-F 4 2 3'
_space_group_name_H-M_alt 'F m -3 m'
_symmetry_space_group_name_Hall '-F 4 2 3'
_symmetry_space_group_name_H-M 'F m -3 m'
_atom_sites_solution_primary 'isomorphous replacement'
_atom_sites_solution_secondary difmap
_audit_creation_method SHELXL-2012
_cell_angle_alpha 90
_cell_angle_beta 90
_cell_angle_gamma 90
_cell_formula_units_Z 8
_cell_length_a 25.326(3)
_cell_length_b 25.326(3)
_cell_length_c 25.326(3)
_cell_measurement_reflns_used 1199
_cell_measurement_temperature 100(2)
_cell_measurement_theta_max 30.8052
_cell_measurement_theta_min 2.6684
_cell_volume 16244(3)
_computing_cell_refinement 'SAINT V8.18C (Bruker, 2012)'
_computing_data_collection 'Apex2 v2012.4-3 (Bruker, 2012)'
_computing_data_reduction 'SAINT V8.18C (Bruker, 2012)'
_computing_molecular_graphics 'Shelxtl (Bruker, 2003)'
_computing_publication_material 'Shelxtl (Bruker, 2003)'
_computing_structure_refinement
;  
SHELXL-2012 (Sheldrick, 2012), 
SHELXLE Rev609 (H\"ubschle et al., 2011)
;
_computing_structure_solution 'SHELXS-97 (Sheldrick, 2008)'
_diffrn_ambient_temperature 100(2)
_diffrn_measured_fraction_theta_full 0.995
_diffrn_measured_fraction_theta_max 0.963
_diffrn_measurement_device_type 'Bruker AXS SMART APEX CCD diffractometer'
_diffrn_measurement_method 'omega and phi scans'
_diffrn_radiation_type MoK\a
_diffrn_radiation_wavelength 0.71073
_diffrn_reflns_av_R_equivalents 0.0855
_diffrn_reflns_av_unetI/netI 0.0797
_diffrn_reflns_Laue_measured_fraction_full 0.995
_diffrn_reflns_Laue_measured_fraction_max 0.963
_diffrn_reflns_limit_h_max 1
_diffrn_reflns_limit_h_min -35
_diffrn_reflns_limit_k_max 31
_diffrn_reflns_limit_k_min -11
_diffrn_reflns_limit_l_max 9
_diffrn_reflns_limit_l_min -35
_diffrn_reflns_number 6907
_diffrn_reflns_point_group_measured_fraction_full 0.995
_diffrn_reflns_point_group_measured_fraction_max 0.963
_diffrn_reflns_theta_full 25.242
_diffrn_reflns_theta_max 30.792
_diffrn_reflns_theta_min 1.393
_diffrn_source 'fine focus sealed tube'
_exptl_absorpt_coefficient_mu 1.356
_exptl_absorpt_correction_T_max 0.7461
_exptl_absorpt_correction_T_min 0.6129
_exptl_absorpt_correction_type multi-scan
_exptl_absorpt_process_details 'Apex2 v2012.4-3 (Bruker, 2012)'
_exptl_crystal_colour yellow
_exptl_crystal_density_diffrn 0.888
_exptl_crystal_description block
_exptl_crystal_F_000 4256
_exptl_crystal_size_max 0.290
_exptl_crystal_size_mid 0.260
_exptl_crystal_size_min 0.160
_refine_diff_density_max 1.419
_refine_diff_density_min -0.885
_refine_diff_density_rms 0.203
_refine_ls_extinction_method none
_refine_ls_goodness_of_fit_ref 1.929
_refine_ls_hydrogen_treatment undef
_refine_ls_matrix_type full
_refine_ls_number_parameters 42
_refine_ls_number_reflns 1275
_refine_ls_number_restraints 2
_refine_ls_restrained_S_all 1.928
_refine_ls_R_factor_all 0.3137
_refine_ls_R_factor_gt 0.2257
_refine_ls_shift/su_max 0.000
_refine_ls_shift/su_mean 0.000
_refine_ls_structure_factor_coef Fsqd
_refine_ls_weighting_details
;
 w=1/[\s^2^(Fo^2^)+(0.2000P)^2^]
 where P=(Fo^2^+2Fc^2^)/3
;
_refine_ls_weighting_scheme calc
_refine_ls_wR_factor_gt 0.5503
_refine_ls_wR_factor_ref 0.5959
_reflns_Friedel_coverage 0.000
_reflns_number_gt 527
_reflns_number_total 1275
_reflns_threshold_expression 'I > 2\s(I)'
_cod_data_source_file ja401479j_si_002_1.cif
_cod_data_source_block ASMOF-5
_cod_original_cell_volume 16244(6)
_cod_database_code 4119800
_shelx_space_group_comment
;
The symmetry employed for this shelxl refinement is uniquely defined
by the following loop, which should always be used as a source of
symmetry information in preference to the above space-group names.
They are only intended as comments.
;
_shelx_estimated_absorpt_t_min 0.695
_shelx_estimated_absorpt_t_max 0.812
_shelxl_version_number 2012-6

loop_
_space_group_symop_operation_xyz
'x, y, z'
'-x, -y, z'
'-x, y, -z'
'x, -y, -z'
'z, x, y'
'z, -x, -y'
'-z, -x, y'
'-z, x, -y'
'y, z, x'
'-y, z, -x'
'y, -z, -x'
'-y, -z, x'
'y, x, -z'
'-y, -x, -z'
'y, -x, z'
'-y, x, z'
'x, z, -y'
'-x, z, y'
'-x, -z, -y'
'x, -z, y'
'z, y, -x'
'z, -y, x'
'-z, y, x'
'-z, -y, -x'
'x, y+1/2, z+1/2'
'-x, -y+1/2, z+1/2'
'-x, y+1/2, -z+1/2'
'x, -y+1/2, -z+1/2'
'z, x+1/2, y+1/2'
'z, -x+1/2, -y+1/2'
'-z, -x+1/2, y+1/2'
'-z, x+1/2, -y+1/2'
'y, z+1/2, x+1/2'
'-y, z+1/2, -x+1/2'
'y, -z+1/2, -x+1/2'
'-y, -z+1/2, x+1/2'
'y, x+1/2, -z+1/2'
'-y, -x+1/2, -z+1/2'
'y, -x+1/2, z+1/2'
'-y, x+1/2, z+1/2'
'x, z+1/2, -y+1/2'
'-x, z+1/2, y+1/2'
'-x, -z+1/2, -y+1/2'
'x, -z+1/2, y+1/2'
'z, y+1/2, -x+1/2'
'z, -y+1/2, x+1/2'
'-z, y+1/2, x+1/2'
'-z, -y+1/2, -x+1/2'
'x+1/2, y, z+1/2'
'-x+1/2, -y, z+1/2'
'-x+1/2, y, -z+1/2'
'x+1/2, -y, -z+1/2'
'z+1/2, x, y+1/2'
'z+1/2, -x, -y+1/2'
'-z+1/2, -x, y+1/2'
'-z+1/2, x, -y+1/2'
'y+1/2, z, x+1/2'
'-y+1/2, z, -x+1/2'
'y+1/2, -z, -x+1/2'
'-y+1/2, -z, x+1/2'
'y+1/2, x, -z+1/2'
'-y+1/2, -x, -z+1/2'
'y+1/2, -x, z+1/2'
'-y+1/2, x, z+1/2'
'x+1/2, z, -y+1/2'
'-x+1/2, z, y+1/2'
'-x+1/2, -z, -y+1/2'
'x+1/2, -z, y+1/2'
'z+1/2, y, -x+1/2'
'z+1/2, -y, x+1/2'
'-z+1/2, y, x+1/2'
'-z+1/2, -y, -x+1/2'
'x+1/2, y+1/2, z'
'-x+1/2, -y+1/2, z'
'-x+1/2, y+1/2, -z'
'x+1/2, -y+1/2, -z'
'z+1/2, x+1/2, y'
'z+1/2, -x+1/2, -y'
'-z+1/2, -x+1/2, y'
'-z+1/2, x+1/2, -y'
'y+1/2, z+1/2, x'
'-y+1/2, z+1/2, -x'
'y+1/2, -z+1/2, -x'
'-y+1/2, -z+1/2, x'
'y+1/2, x+1/2, -z'
'-y+1/2, -x+1/2, -z'
'y+1/2, -x+1/2, z'
'-y+1/2, x+1/2, z'
'x+1/2, z+1/2, -y'
'-x+1/2, z+1/2, y'
'-x+1/2, -z+1/2, -y'
'x+1/2, -z+1/2, y'
'z+1/2, y+1/2, -x'
'z+1/2, -y+1/2, x'
'-z+1/2, y+1/2, x'
'-z+1/2, -y+1/2, -x'
'-x, -y, -z'
'x, y, -z'
'x, -y, z'
'-x, y, z'
'-z, -x, -y'
'-z, x, y'
'z, x, -y'
'z, -x, y'
'-y, -z, -x'
'y, -z, x'
'-y, z, x'
'y, z, -x'
'-y, -x, z'
'y, x, z'
'-y, x, -z'
'y, -x, -z'
'-x, -z, y'
'x, -z, -y'
'x, z, y'
'-x, z, -y'
'-z, -y, x'
'-z, y, -x'
'z, -y, -x'
'z, y, x'
'-x, -y+1/2, -z+1/2'
'x, y+1/2, -z+1/2'
'x, -y+1/2, z+1/2'
'-x, y+1/2, z+1/2'
'-z, -x+1/2, -y+1/2'
'-z, x+1/2, y+1/2'
'z, x+1/2, -y+1/2'
'z, -x+1/2, y+1/2'
'-y, -z+1/2, -x+1/2'
'y, -z+1/2, x+1/2'
'-y, z+1/2, x+1/2'
'y, z+1/2, -x+1/2'
'-y, -x+1/2, z+1/2'
'y, x+1/2, z+1/2'
'-y, x+1/2, -z+1/2'
'y, -x+1/2, -z+1/2'
'-x, -z+1/2, y+1/2'
'x, -z+1/2, -y+1/2'
'x, z+1/2, y+1/2'
'-x, z+1/2, -y+1/2'
'-z, -y+1/2, x+1/2'
'-z, y+1/2, -x+1/2'
'z, -y+1/2, -x+1/2'
'z, y+1/2, x+1/2'
'-x+1/2, -y, -z+1/2'
'x+1/2, y, -z+1/2'
'x+1/2, -y, z+1/2'
'-x+1/2, y, z+1/2'
'-z+1/2, -x, -y+1/2'
'-z+1/2, x, y+1/2'
'z+1/2, x, -y+1/2'
'z+1/2, -x, y+1/2'
'-y+1/2, -z, -x+1/2'
'y+1/2, -z, x+1/2'
'-y+1/2, z, x+1/2'
'y+1/2, z, -x+1/2'
'-y+1/2, -x, z+1/2'
'y+1/2, x, z+1/2'
'-y+1/2, x, -z+1/2'
'y+1/2, -x, -z+1/2'
'-x+1/2, -z, y+1/2'
'x+1/2, -z, -y+1/2'
'x+1/2, z, y+1/2'
'-x+1/2, z, -y+1/2'
'-z+1/2, -y, x+1/2'
'-z+1/2, y, -x+1/2'
'z+1/2, -y, -x+1/2'
'z+1/2, y, x+1/2'
'-x+1/2, -y+1/2, -z'
'x+1/2, y+1/2, -z'
'x+1/2, -y+1/2, z'
'-x+1/2, y+1/2, z'
'-z+1/2, -x+1/2, -y'
'-z+1/2, x+1/2, y'
'z+1/2, x+1/2, -y'
'z+1/2, -x+1/2, y'
'-y+1/2, -z+1/2, -x'
'y+1/2, -z+1/2, x'
'-y+1/2, z+1/2, x'
'y+1/2, z+1/2, -x'
'-y+1/2, -x+1/2, z'
'y+1/2, x+1/2, z'
'-y+1/2, x+1/2, -z'
'y+1/2, -x+1/2, -z'
'-x+1/2, -z+1/2, y'
'x+1/2, -z+1/2, -y'
'x+1/2, z+1/2, y'
'-x+1/2, z+1/2, -y'
'-z+1/2, -y+1/2, x'
'-z+1/2, y+1/2, -x'
'z+1/2, -y+1/2, -x'
'z+1/2, y+1/2, x'

loop_
_atom_site_label
_atom_site_type_symbol
_atom_site_fract_x
_atom_site_fract_y
_atom_site_fract_z
_atom_site_U_iso_or_equiv
_atom_site_adp_type
_atom_site_occupancy
_atom_site_site_symmetry_order
_atom_site_calc_flag
_atom_site_refinement_flags_posn
_atom_site_refinement_flags_adp
_atom_site_refinement_flags_occupancy
O1 O 0.2500 0.2500 0.2500 0.076(9) Uani 1 24 d S T P
C1 C 0.2500 0.2500 0.3893(9) 0.085(6) Uani 1 4 d S T P
Zn1 Zn 0.20640(7) 0.20640(7) 0.29360(7) 0.0750(17) Uani 1 6 d S T P
S1 S 0.1922(11) 0.1544(9) 0.4454(6) 0.21(2) Uani 0.25 1 d D . P
C2 C 0.2500 0.2500 0.4453(9) 0.096(8) Uani 1 4 d S T P
C3 C 0.2263(9) 0.2109(11) 0.4725(9) 0.089(11) Uani 0.5 1 d D . P
O3 O 0.2207(4) 0.2207(4) 0.3659(5) 0.109(5) Uani 1 2 d S T P
O4 O 0.3431(4) 0.1569(4) 0.3431(4) 0.142(9) Uani 1 6 d S T P
C4 C 0.186(6) 0.108(3) 0.5000 0.478 Uani 0.5 2 d DS T P

loop_
_atom_site_aniso_label
_atom_site_aniso_U_11
_atom_site_aniso_U_22
_atom_site_aniso_U_33
_atom_site_aniso_U_23
_atom_site_aniso_U_13
_atom_site_aniso_U_12
O1 0.076(9) 0.076(9) 0.076(9) 0.000 0.000 0.000
C1 0.087(10) 0.087(10) 0.081(17) 0.000 0.000 -0.007(14)
Zn1 0.0750(17) 0.0750(17) 0.0750(17) 0.0009(8) 0.0009(8) -0.0009(8)
S1 0.39(5) 0.17(2) 0.072(8) -0.006(11) -0.006(13) -0.16(3)
C2 0.119(13) 0.119(13) 0.050(13) 0.000 0.000 0.011(16)
C3 0.12(3) 0.084(18) 0.067(10) -0.004(11) -0.013(12) 0.001(19)
O3 0.124(6) 0.124(6) 0.080(8) 0.013(6) 0.013(6) -0.024(8)
O4 0.142(9) 0.142(9) 0.142(9) 0.046(7) -0.046(7) 0.046(7)
C4 1.040 0.254 0.140 0.000 0.000 -0.400

loop_
_atom_type_symbol
_atom_type_description
_atom_type_scat_dispersion_real
_atom_type_scat_dispersion_imag
_atom_type_scat_source
C C 0.0033 0.0016 'International Tables Vol C Tables 4.2.6.8 and 6.1.1.4'
O O 0.0106 0.0060 'International Tables Vol C Tables 4.2.6.8 and 6.1.1.4'
S S 0.1246 0.1234 'International Tables Vol C Tables 4.2.6.8 and 6.1.1.4'
Zn Zn 0.2839 1.4301 'International Tables Vol C Tables 4.2.6.8 and 6.1.1.4'

loop_
_geom_angle_atom_site_label_1
_geom_angle_atom_site_label_2
_geom_angle_atom_site_label_3
_geom_angle
_geom_angle_site_symmetry_1
_geom_angle_site_symmetry_3
Zn1 O1 Zn1 109.5 74 28
Zn1 O1 Zn1 109.471(1) 74 51
Zn1 O1 Zn1 109.5 28 51
Zn1 O1 Zn1 109.5 74 .
Zn1 O1 Zn1 109.5 28 .
Zn1 O1 Zn1 109.5 51 .
O3 C1 O3 121(2) . 74
O3 C1 C2 119.5(12) . .
O3 C1 C2 119.5(12) 74 .
O3 Zn1 O3 109.3(4) 56 35
O3 Zn1 O3 109.3(4) 56 .
O3 Zn1 O3 109.3(4) 35 .
O3 Zn1 O1 109.6(4) 56 .
O3 Zn1 O1 109.6(4) 35 .
O3 Zn1 O1 109.6(4) . .
O3 Zn1 Zn1 123.1(3) 56 74
O3 Zn1 Zn1 123.1(3) 35 74
O3 Zn1 Zn1 74.4(4) . 74
O1 Zn1 Zn1 35.3 . 74
O3 Zn1 Zn1 74.4(4) 56 28
O3 Zn1 Zn1 123.1(3) 35 28
O3 Zn1 Zn1 123.1(3) . 28
O1 Zn1 Zn1 35.3 . 28
Zn1 Zn1 Zn1 60.0 74 28
O3 Zn1 Zn1 123.1(3) 56 51
O3 Zn1 Zn1 74.4(4) 35 51
O3 Zn1 Zn1 123.1(3) . 51
O1 Zn1 Zn1 35.3 . 51
Zn1 Zn1 Zn1 60.0 74 51
Zn1 Zn1 Zn1 60.0 28 51
S1 S1 C3 77.1(10) 110 .
S1 S1 C4 113(5) 110 .
C3 S1 C4 105(2) . .
S1 S1 C3 61.6(14) 110 110
C3 S1 C3 15.5(15) . 110
C4 S1 C3 110.1(16) . 110
C3 C2 C3 24(2) 181 74
C3 C2 C3 119(2) 181 110
C3 C2 C3 113(2) 74 110
C3 C2 C3 113(2) 181 .
C3 C2 C3 119(2) 74 .
C3 C2 C3 24(2) 110 .
C3 C2 C1 120.7(12) 181 .
C3 C2 C1 120.7(12) 74 .
C3 C2 C1 120.7(12) 110 .
C3 C2 C1 120.7(12) . .
C3 C3 C2 78.2(11) 110 .
C3 C3 C3 89.995(8) 110 98_556
C2 C3 C3 120.7(12) . 98_556
C3 C3 C3 68(2) 110 13_556
C2 C3 C3 113.6(17) . 13_556
C3 C3 C3 22(2) 98_556 13_556
C3 C3 S1 102.9(10) 110 .
C2 C3 S1 126.9(18) . .
C3 C3 S1 112.4(9) 98_556 .
C3 C3 S1 115.8(9) 13_556 .
C3 C3 S1 61.6(14) 110 110
C2 C3 S1 113.8(17) . 110
C3 C3 S1 110.1(9) 98_556 110
C3 C3 S1 98.3(17) 13_556 110
S1 C3 S1 41.3(19) . 110
C1 O3 Zn1 135.1(14) . .
S1 C4 S1 99(2) . 98_556

loop_
_geom_bond_atom_site_label_1
_geom_bond_atom_site_label_2
_geom_bond_distance
_geom_bond_site_symmetry_2
O1 Zn1 1.913(3) 74
O1 Zn1 1.913(3) 28
O1 Zn1 1.913(3) 51
O1 Zn1 1.913(3) .
C1 O3 1.205(17) .
C1 O3 1.205(17) 74
C1 C2 1.42(3) .
Zn1 O3 1.901(14) 56
Zn1 O3 1.901(14) 35
Zn1 O3 1.901(14) .
Zn1 Zn1 3.123(5) 74
Zn1 Zn1 3.123(5) 28
Zn1 Zn1 3.123(5) 51
S1 S1 1.36(6) 110
S1 C3 1.81(3) .
S1 C4 1.82(3) .
S1 C3 2.00(3) 110
C2 C3 1.35(3) 181
C2 C3 1.35(3) 74
C2 C3 1.35(3) 110
C2 C3 1.35(3) .
C3 C3 0.55(5) 110
C3 C3 1.39(4) 98_556
C3 C3 1.50(5) 13_556
C3 S1 2.00(3) 110
C4 S1 1.82(3) 98_556

loop_
_geom_torsion_atom_site_label_1
_geom_torsion_atom_site_label_2
_geom_torsion_atom_site_label_3
_geom_torsion_atom_site_label_4
_geom_torsion
_geom_torsion_site_symmetry_1
_geom_torsion_site_symmetry_4
O3 C1 C2 C3 166.3(13) . 181
O3 C1 C2 C3 -13.7(13) 74 181
O3 C1 C2 C3 -166.3(13) . 74
O3 C1 C2 C3 13.7(13) 74 74
O3 C1 C2 C3 -13.7(13) . 110
O3 C1 C2 C3 166.3(13) 74 110
O3 C1 C2 C3 13.7(13) . .
O3 C1 C2 C3 -166.3(13) 74 .
C3 C2 C3 C3 108.4(19) 181 110
C3 C2 C3 C3 82.9(7) 74 110
C1 C2 C3 C3 -97.1(7) . 110
C3 C2 C3 C3 26(2) 181 98_556
C3 C2 C3 C3 -0.002(7) 74 98_556
C3 C2 C3 C3 -82.9(7) 110 98_556
C1 C2 C3 C3 179.999(5) . 98_556
C3 C2 C3 C3 48(4) 181 13_556
C3 C2 C3 C3 22.9(18) 74 13_556
C3 C2 C3 C3 -60(2) 110 13_556
C1 C2 C3 C3 -157.1(18) . 13_556
C3 C2 C3 S1 -154.2(15) 181 .
C3 C2 C3 S1 -180(2) 74 .
C3 C2 C3 S1 97.4(17) 110 .
C1 C2 C3 S1 0(2) . .
C3 C2 C3 S1 159.9(9) 181 110
C3 C2 C3 S1 134(2) 74 110
C3 C2 C3 S1 51(2) 110 110
C1 C2 C3 S1 -46(2) . 110
S1 S1 C3 C3 0.000(12) 110 110
C4 S1 C3 C3 -111(5) . 110
S1 S1 C3 C2 -84.9(18) 110 .
C4 S1 C3 C2 164(5) . .
C3 S1 C3 C2 -84.9(18) 110 .
S1 S1 C3 C3 95.4(5) 110 98_556
C4 S1 C3 C3 -15(5) . 98_556
C3 S1 C3 C3 95.4(5) 110 98_556
S1 S1 C3 C3 72(2) 110 13_556
C4 S1 C3 C3 -39(6) . 13_556
C3 S1 C3 C3 72(2) 110 13_556
C4 S1 C3 S1 -111(5) . 110
C3 S1 C3 S1 0.000(8) 110 110
O3 C1 O3 Zn1 0.000(1) 74 .
C2 C1 O3 Zn1 180.000(1) . .
S1 S1 C4 S1 -60(7) 110 98_556
C3 S1 C4 S1 22(7) . 98_556
C3 S1 C4 S1 7(8) 110 98_556
